data_7214599
loop_
_publ_author_name
'Singh, Santosh K.'
'Drew, Michael G. B.'
'Singh, Nanhai'

_publ_section_title
;
 Self assembly of homoleptic Ni(ii) dithiocarbamates and dithiocarbimates
 via Ni&#x22EF;H--C anagostic and C--H&#x22EF;\p (chelate) interactions
;
_journal_issue 47
_journal_name_full CrystEngComm
_journal_page_first 10255
_journal_paper_doi 10.1039/c3ce41358f
_journal_volume 15
_journal_year 2013
_chemical_formula_sum 'C38 H64 Cl2 N4 Ni O4 S6'
_chemical_formula_weight 962.90
_chemical_name_systematic
;
?
;
_space_group_IT_number 14
_symmetry_cell_setting monoclinic
_symmetry_space_group_name_Hall '-P 2yn'
_symmetry_space_group_name_H-M 'P 1 21/n 1'
_atom_sites_solution_hydrogens geom
_atom_sites_solution_primary direct
_atom_sites_solution_secondary difmap
_audit_creation_method SHELXL-97
_cell_angle_alpha 90.00
_cell_angle_beta 91.905(9)
_cell_angle_gamma 90.00
_cell_formula_units_Z 2
_cell_length_a 7.9767(8)
_cell_length_b 19.507(2)
_cell_length_c 15.317(2)
_cell_measurement_reflns_used 12370
_cell_measurement_temperature 150(2)
_cell_measurement_theta_max 30.00
_cell_measurement_theta_min 2.48
_cell_volume 2382.0(5)
_computing_cell_refinement 'Crysalis, Oxford Diffraction'
_computing_data_collection 'Crysalis, Oxford Diffraction'
_computing_data_reduction 'Crysalis, Oxford Diffraction'
_computing_molecular_graphics PLATON(Spek,2004)
_computing_structure_refinement 'SHELXL-97 (Sheldrick, 1997)'
_computing_structure_solution 'SHELXS-97 (Sheldrick, 1997)'
_diffrn_ambient_temperature 150(2)
_diffrn_measured_fraction_theta_full 0.943
_diffrn_measured_fraction_theta_max 0.943
_diffrn_measurement_device 'Oxford Diffaction X-Calibur System'
_diffrn_measurement_method '321 frames, counting time 10 s.'
_diffrn_radiation_monochromator graphite
_diffrn_radiation_source 'fine-focus sealed tube'
_diffrn_radiation_type MoK\a
_diffrn_radiation_wavelength 0.71073
_diffrn_reflns_av_R_equivalents 0.0714
_diffrn_reflns_av_sigmaI/netI 0.1463
_diffrn_reflns_limit_h_max 11
_diffrn_reflns_limit_h_min -5
_diffrn_reflns_limit_k_max 27
_diffrn_reflns_limit_k_min -27
_diffrn_reflns_limit_l_max 18
_diffrn_reflns_limit_l_min -21
_diffrn_reflns_number 12370
_diffrn_reflns_theta_full 30.00
_diffrn_reflns_theta_max 30.00
_diffrn_reflns_theta_min 2.48
_exptl_absorpt_coefficient_mu 0.823
_exptl_absorpt_correction_T_max 1.000
_exptl_absorpt_correction_T_min 0.923
_exptl_absorpt_correction_type empirical
_exptl_absorpt_process_details 'ABSPACK, Oxford Diffraction Ltd'
_exptl_crystal_colour black
_exptl_crystal_density_diffrn 1.343
_exptl_crystal_density_method 'not measured'
_exptl_crystal_description needle
_exptl_crystal_F_000 1020
_exptl_crystal_size_max 0.30
_exptl_crystal_size_mid 0.04
_exptl_crystal_size_min 0.04
_refine_diff_density_max 0.970
_refine_diff_density_min -0.459
_refine_diff_density_rms 0.094
_refine_ls_extinction_method none
_refine_ls_goodness_of_fit_ref 0.959
_refine_ls_hydrogen_treatment constr
_refine_ls_matrix_type full
_refine_ls_number_parameters 254
_refine_ls_number_reflns 6543
_refine_ls_number_restraints 0
_refine_ls_restrained_S_all 0.959
_refine_ls_R_factor_all 0.1596
_refine_ls_R_factor_gt 0.0735
_refine_ls_shift/su_max 0.000
_refine_ls_shift/su_mean 0.000
_refine_ls_structure_factor_coef Fsqd
_refine_ls_weighting_details
;
_refine_ls_weighting_details
w=1/[\s^2^(Fo^2^)+(0.0286P)^2^+0.0000P] where P=(Fo^2^+2Fc^2^)/3
;
_refine_ls_weighting_scheme calc
_refine_ls_wR_factor_gt 0.1116
_refine_ls_wR_factor_ref 0.1452
_reflns_number_gt 3224
_reflns_number_total 6543
_reflns_threshold_expression >2sigma(I)
_cod_data_source_file c3ce41358f.txt
_cod_data_source_block y
_cod_original_sg_symbol_H-M P21/n
_cod_original_formula_sum 'C38 H64 Cl2 N4 Ni O4 S6 '
_cod_database_code 7214599

loop_
_symmetry_equiv_pos_as_xyz
'x, y, z'
'-x+1/2, y+1/2, -z+1/2'
'-x, -y, -z'
'x-1/2, -y-1/2, z-1/2'

loop_
_atom_site_label
_atom_site_type_symbol
_atom_site_fract_x
_atom_site_fract_y
_atom_site_fract_z
_atom_site_U_iso_or_equiv
_atom_site_adp_type
_atom_site_occupancy
_atom_site_symmetry_multiplicity
_atom_site_calc_flag
_atom_site_refinement_flags
Ni1 Ni 0.5000 0.5000 0.5000 0.0297(2) Uani 1 2 d S
N14 N 0.5142(3) 0.62190(18) 0.7112(2) 0.0318(8) Uani 1 1 d .
S11 S 0.68589(11) 0.54015(6) 0.59615(7) 0.0312(3) Uani 1 1 d .
S13 S 0.33611(12) 0.55160(6) 0.59090(8) 0.0363(3) Uani 1 1 d .
S15 S 0.68213(12) 0.65944(6) 0.74840(8) 0.0335(3) Uani 1 1 d .
O16 O 0.7629(3) 0.69833(15) 0.6820(2) 0.0394(8) Uani 1 1 d .
O17 O 0.6314(3) 0.69580(16) 0.8250(2) 0.0448(8) Uani 1 1 d .
C12 C 0.5196(4) 0.5782(2) 0.6449(3) 0.0289(9) Uani 1 1 d .
C18 C 0.8286(4) 0.5966(2) 0.7861(3) 0.0313(10) Uani 1 1 d .
C19 C 0.9847(5) 0.5925(2) 0.7495(3) 0.0424(12) Uani 1 1 d .
H19 H 1.0117 0.6213 0.7036 0.051 Uiso 1 1 calc R
C20 C 1.0994(5) 0.5455(3) 0.7815(3) 0.0512(14) Uani 1 1 d .
H20 H 1.2059 0.5433 0.7587 0.061 Uiso 1 1 calc R
C21 C 1.0569(5) 0.5023(3) 0.8465(3) 0.0454(12) Uani 1 1 d .
C22 C 0.9025(5) 0.5053(2) 0.8835(4) 0.0486(13) Uani 1 1 d .
H22 H 0.8751 0.4756 0.9283 0.058 Uiso 1 1 calc R
C23 C 0.7887(5) 0.5537(2) 0.8526(3) 0.0433(12) Uani 1 1 d .
H23 H 0.6841 0.5571 0.8773 0.052 Uiso 1 1 calc R
Cl24 Cl 1.20078(17) 0.44067(8) 0.88484(11) 0.0739(5) Uani 1 1 d .
N1 N 1.3568(4) 0.28029(17) 0.5839(2) 0.0311(8) Uani 1 1 d .
C31 C 1.4543(5) 0.2924(2) 0.6682(3) 0.0355(11) Uani 1 1 d .
H31A H 1.5444 0.2591 0.6724 0.043 Uiso 1 1 calc R
H31B H 1.3806 0.2837 0.7161 0.043 Uiso 1 1 calc R
C32 C 1.5296(5) 0.3632(2) 0.6805(3) 0.0443(12) Uani 1 1 d .
H32A H 1.6086 0.3719 0.6350 0.053 Uiso 1 1 calc R
H32B H 1.4415 0.3974 0.6757 0.053 Uiso 1 1 calc R
C33 C 1.6184(5) 0.3689(3) 0.7690(3) 0.0522(13) Uani 1 1 d .
H33A H 1.5394 0.3616 0.8140 0.078 Uiso 1 1 calc R
H33B H 1.6667 0.4138 0.7754 0.078 Uiso 1 1 calc R
H33C H 1.7054 0.3350 0.7738 0.078 Uiso 1 1 calc R
C41 C 1.2780(5) 0.2101(2) 0.5899(3) 0.0372(11) Uani 1 1 d .
H41A H 1.3661 0.1772 0.6038 0.045 Uiso 1 1 calc R
H41B H 1.2025 0.2103 0.6382 0.045 Uiso 1 1 calc R
C42 C 1.1819(6) 0.1856(3) 0.5093(4) 0.0631(16) Uani 1 1 d .
H42A H 1.2548 0.1856 0.4598 0.076 Uiso 1 1 calc R
H42B H 1.0890 0.2164 0.4961 0.076 Uiso 1 1 calc R
C43 C 1.1162(5) 0.1140(3) 0.5242(4) 0.0560(15) Uani 1 1 d .
H43A H 1.2088 0.0830 0.5322 0.084 Uiso 1 1 calc R
H43B H 1.0482 0.1000 0.4744 0.084 Uiso 1 1 calc R
H43C H 1.0499 0.1137 0.5753 0.084 Uiso 1 1 calc R
C51 C 1.2232(4) 0.3349(2) 0.5690(3) 0.0366(11) Uani 1 1 d .
H51A H 1.1610 0.3240 0.5153 0.044 Uiso 1 1 calc R
H51B H 1.2791 0.3784 0.5602 0.044 Uiso 1 1 calc R
C52 C 1.0981(5) 0.3443(2) 0.6409(3) 0.0467(13) Uani 1 1 d .
H52A H 1.1566 0.3551 0.6957 0.056 Uiso 1 1 calc R
H52B H 1.0345 0.3024 0.6486 0.056 Uiso 1 1 calc R
C53 C 0.9804(5) 0.4029(3) 0.6141(4) 0.0604(16) Uani 1 1 d .
H53A H 1.0450 0.4433 0.6029 0.091 Uiso 1 1 calc R
H53B H 0.9052 0.4120 0.6604 0.091 Uiso 1 1 calc R
H53C H 0.9169 0.3903 0.5622 0.091 Uiso 1 1 calc R
C61 C 1.4697(4) 0.2852(2) 0.5060(3) 0.0341(11) Uani 1 1 d .
H61A H 1.4002 0.2811 0.4531 0.041 Uiso 1 1 calc R
H61B H 1.5199 0.3305 0.5060 0.041 Uiso 1 1 calc R
C62 C 1.6094(5) 0.2325(2) 0.5022(3) 0.0448(12) Uani 1 1 d .
H62A H 1.6825 0.2363 0.5539 0.054 Uiso 1 1 calc R
H62B H 1.5622 0.1867 0.5005 0.054 Uiso 1 1 calc R
C63 C 1.7089(5) 0.2450(3) 0.4213(4) 0.0549(15) Uani 1 1 d .
H63A H 1.6360 0.2410 0.3703 0.082 Uiso 1 1 calc R
H63B H 1.7970 0.2116 0.4184 0.082 Uiso 1 1 calc R
H63C H 1.7566 0.2901 0.4237 0.082 Uiso 1 1 calc R

loop_
_atom_site_aniso_label
_atom_site_aniso_U_11
_atom_site_aniso_U_22
_atom_site_aniso_U_33
_atom_site_aniso_U_23
_atom_site_aniso_U_13
_atom_site_aniso_U_12
Ni1 0.0348(4) 0.0273(4) 0.0270(5) -0.0046(4) 0.0008(3) -0.0070(3)
N14 0.0249(15) 0.036(2) 0.035(2) -0.0066(18) -0.0012(14) 0.0033(15)
S11 0.0314(5) 0.0317(6) 0.0306(7) -0.0066(5) 0.0006(4) -0.0022(4)
S13 0.0320(5) 0.0422(7) 0.0348(7) -0.0092(6) 0.0014(4) -0.0059(5)
S15 0.0385(5) 0.0305(6) 0.0311(7) -0.0077(5) -0.0070(5) 0.0056(5)
O16 0.0455(15) 0.0302(17) 0.041(2) 0.0036(15) -0.0127(14) -0.0095(14)
O17 0.0527(17) 0.044(2) 0.037(2) -0.0213(17) -0.0117(14) 0.0161(15)
C12 0.0316(19) 0.022(2) 0.033(3) 0.0078(19) -0.0030(17) -0.0017(17)
C18 0.035(2) 0.032(2) 0.026(3) -0.009(2) -0.0017(17) -0.0005(18)
C19 0.048(2) 0.053(3) 0.027(3) 0.007(2) 0.008(2) 0.005(2)
C20 0.046(3) 0.077(4) 0.031(3) -0.001(3) 0.007(2) 0.025(3)
C21 0.053(3) 0.046(3) 0.037(3) -0.007(3) -0.007(2) 0.018(2)
C22 0.047(3) 0.042(3) 0.056(4) 0.017(3) 0.000(2) 0.000(2)
C23 0.034(2) 0.048(3) 0.048(4) 0.009(3) 0.006(2) 0.005(2)
Cl24 0.0854(9) 0.0680(10) 0.0671(12) -0.0055(8) -0.0155(8) 0.0443(8)
N1 0.0315(16) 0.033(2) 0.029(2) 0.0036(17) -0.0049(14) 0.0015(15)
C31 0.037(2) 0.036(3) 0.032(3) 0.005(2) -0.0052(18) -0.001(2)
C32 0.040(2) 0.041(3) 0.051(4) 0.004(3) -0.004(2) -0.006(2)
C33 0.067(3) 0.052(3) 0.037(4) -0.009(3) -0.008(2) -0.010(3)
C41 0.037(2) 0.034(3) 0.040(3) 0.001(2) 0.0012(19) -0.001(2)
C42 0.061(3) 0.054(4) 0.073(5) 0.004(3) -0.024(3) -0.014(3)
C43 0.055(3) 0.058(4) 0.055(4) -0.018(3) 0.015(3) -0.022(3)
C51 0.034(2) 0.038(3) 0.037(3) 0.009(2) -0.0064(18) 0.0033(19)
C52 0.043(2) 0.040(3) 0.057(4) -0.003(3) 0.011(2) -0.008(2)
C53 0.036(2) 0.055(4) 0.090(5) -0.001(3) 0.012(3) 0.004(2)
C61 0.0300(19) 0.044(3) 0.028(3) 0.002(2) 0.0020(17) 0.0020(19)
C62 0.046(2) 0.050(3) 0.039(3) -0.003(3) -0.002(2) 0.016(2)
C63 0.048(3) 0.056(4) 0.061(4) -0.006(3) 0.015(2) 0.008(2)

loop_
_atom_type_symbol
_atom_type_description
_atom_type_scat_dispersion_real
_atom_type_scat_dispersion_imag
_atom_type_scat_source
C C 0.0033 0.0016 'International Tables Vol C Tables 4.2.6.8 and 6.1.1.4'
H H 0.0000 0.0000 'International Tables Vol C Tables 4.2.6.8 and 6.1.1.4'
O O 0.0106 0.0060 'International Tables Vol C Tables 4.2.6.8 and 6.1.1.4'
N N 0.0061 0.0033 'International Tables Vol C Tables 4.2.6.8 and 6.1.1.4'
S S 0.1246 0.1234 'International Tables Vol C Tables 4.2.6.8 and 6.1.1.4'
Ni Ni 0.3393 1.1124 'International Tables Vol C Tables 4.2.6.8 and 6.1.1.4'
Cl Cl 0.1484 0.1585 'International Tables Vol C Tables 4.2.6.8 and 6.1.1.4'

loop_
_geom_angle_atom_site_label_1
_geom_angle_atom_site_label_2
_geom_angle_atom_site_label_3
_geom_angle
_geom_angle_site_symmetry_1
_geom_angle_site_symmetry_3
S13 Ni1 S13 180.00(5) . 3_666
S13 Ni1 S11 100.73(4) . 3_666
S13 Ni1 S11 79.26(4) 3_666 3_666
S13 Ni1 S11 79.27(4) . .
S13 Ni1 S11 100.73(4) 3_666 .
S11 Ni1 S11 180.0 3_666 .
C12 N14 S15 120.9(3) . .
C12 S11 Ni1 86.11(15) . .
C12 S13 Ni1 85.93(14) . .
O16 S15 O17 117.41(19) . .
O16 S15 N14 112.07(19) . .
O17 S15 N14 105.02(17) . .
O16 S15 C18 106.75(18) . .
O17 S15 C18 105.95(19) . .
N14 S15 C18 109.31(19) . .
N14 C12 S11 131.1(3) . .
N14 C12 S13 120.6(3) . .
S11 C12 S13 108.3(2) . .
C23 C18 C19 120.2(4) . .
C23 C18 S15 119.9(3) . .
C19 C18 S15 119.9(4) . .
C20 C19 C18 119.4(4) . .
C20 C19 H19 120.3 . .
C18 C19 H19 120.3 . .
C21 C20 C19 119.8(4) . .
C21 C20 H20 120.1 . .
C19 C20 H20 120.1 . .
C20 C21 C22 121.7(4) . .
C20 C21 Cl24 119.7(4) . .
C22 C21 Cl24 118.6(4) . .
C21 C22 C23 118.4(5) . .
C21 C22 H22 120.8 . .
C23 C22 H22 120.8 . .
C18 C23 C22 120.5(4) . .
C18 C23 H23 119.7 . .
C22 C23 H23 119.7 . .
C31 N1 C41 107.2(3) . .
C31 N1 C51 111.1(3) . .
C41 N1 C51 110.7(3) . .
C31 N1 C61 111.1(3) . .
C41 N1 C61 111.3(3) . .
C51 N1 C61 105.6(3) . .
N1 C31 C32 116.2(4) . .
N1 C31 H31A 108.2 . .
C32 C31 H31A 108.2 . .
N1 C31 H31B 108.2 . .
C32 C31 H31B 108.2 . .
H31A C31 H31B 107.4 . .
C33 C32 C31 110.6(4) . .
C33 C32 H32A 109.5 . .
C31 C32 H32A 109.5 . .
C33 C32 H32B 109.5 . .
C31 C32 H32B 109.5 . .
H32A C32 H32B 108.1 . .
C32 C33 H33A 109.5 . .
C32 C33 H33B 109.5 . .
H33A C33 H33B 109.5 . .
C32 C33 H33C 109.5 . .
H33A C33 H33C 109.5 . .
H33B C33 H33C 109.5 . .
C42 C41 N1 116.0(4) . .
C42 C41 H41A 108.3 . .
N1 C41 H41A 108.3 . .
C42 C41 H41B 108.3 . .
N1 C41 H41B 108.3 . .
H41A C41 H41B 107.4 . .
C41 C42 C43 109.8(4) . .
C41 C42 H42A 109.7 . .
C43 C42 H42A 109.7 . .
C41 C42 H42B 109.7 . .
C43 C42 H42B 109.7 . .
H42A C42 H42B 108.2 . .
C42 C43 H43A 109.5 . .
C42 C43 H43B 109.5 . .
H43A C43 H43B 109.5 . .
C42 C43 H43C 109.5 . .
H43A C43 H43C 109.5 . .
H43B C43 H43C 109.5 . .
N1 C51 C52 116.8(4) . .
N1 C51 H51A 108.1 . .
C52 C51 H51A 108.1 . .
N1 C51 H51B 108.1 . .
C52 C51 H51B 108.1 . .
H51A C51 H51B 107.3 . .
C51 C52 C53 108.0(4) . .
C51 C52 H52A 110.1 . .
C53 C52 H52A 110.1 . .
C51 C52 H52B 110.1 . .
C53 C52 H52B 110.1 . .
H52A C52 H52B 108.4 . .
C52 C53 H53A 109.5 . .
C52 C53 H53B 109.5 . .
H53A C53 H53B 109.5 . .
C52 C53 H53C 109.5 . .
H53A C53 H53C 109.5 . .
H53B C53 H53C 109.5 . .
C62 C61 N1 116.3(3) . .
C62 C61 H61A 108.2 . .
N1 C61 H61A 108.2 . .
C62 C61 H61B 108.2 . .
N1 C61 H61B 108.2 . .
H61A C61 H61B 107.4 . .
C63 C62 C61 109.2(4) . .
C63 C62 H62A 109.8 . .
C61 C62 H62A 109.8 . .
C63 C62 H62B 109.8 . .
C61 C62 H62B 109.8 . .
H62A C62 H62B 108.3 . .
C62 C63 H63A 109.5 . .
C62 C63 H63B 109.5 . .
H63A C63 H63B 109.5 . .
C62 C63 H63C 109.5 . .
H63A C63 H63C 109.5 . .
H63B C63 H63C 109.5 . .

loop_
_geom_bond_atom_site_label_1
_geom_bond_atom_site_label_2
_geom_bond_distance
_geom_bond_site_symmetry_2
Ni1 S13 2.1866(11) .
Ni1 S13 2.1867(11) 3_666
Ni1 S11 2.1990(11) 3_666
Ni1 S11 2.1990(11) .
N14 C12 1.326(5) .
N14 S15 1.614(3) .
S11 C12 1.713(4) .
S13 C12 1.737(4) .
S15 O16 1.438(3) .
S15 O17 1.440(3) .
S15 C18 1.777(4) .
C18 C23 1.364(6) .
C18 C19 1.385(5) .
C19 C20 1.374(6) .
C19 H19 0.9300 .
C20 C21 1.357(7) .
C20 H20 0.9300 .
C21 C22 1.374(6) .
C21 Cl24 1.749(5) .
C22 C23 1.383(6) .
C22 H22 0.9300 .
C23 H23 0.9300 .
N1 C31 1.502(5) .
N1 C41 1.510(5) .
N1 C51 1.518(5) .
N1 C61 1.522(5) .
C31 C32 1.515(6) .
C31 H31A 0.9700 .
C31 H31B 0.9700 .
C32 C33 1.513(6) .
C32 H32A 0.9700 .
C32 H32B 0.9700 .
C33 H33A 0.9600 .
C33 H33B 0.9600 .
C33 H33C 0.9600 .
C41 C42 1.510(6) .
C41 H41A 0.9700 .
C41 H41B 0.9700 .
C42 C43 1.511(6) .
C42 H42A 0.9700 .
C42 H42B 0.9700 .
C43 H43A 0.9600 .
C43 H43B 0.9600 .
C43 H43C 0.9600 .
C51 C52 1.521(6) .
C51 H51A 0.9700 .
C51 H51B 0.9700 .
C52 C53 1.527(6) .
C52 H52A 0.9700 .
C52 H52B 0.9700 .
C53 H53A 0.9600 .
C53 H53B 0.9600 .
C53 H53C 0.9600 .
C61 C62 1.518(5) .
C61 H61A 0.9700 .
C61 H61B 0.9700 .
C62 C63 1.513(6) .
C62 H62A 0.9700 .
C62 H62B 0.9700 .
C63 H63A 0.9600 .
C63 H63B 0.9600 .
C63 H63C 0.9600 .
